data_1521728
loop_
_publ_author_name
'Park, J.-H.'
'Lubomirsky, I.'
'Woodward, P.M.'
'Parise, J.B.'
'Stafsudd, O.'

_publ_section_title
;
 Synthesis, structure and dielectric properties of Na2 Sn Te O6
;
_journal_name_full 'Materials Research Society Symposia Proceedings'
_journal_page_first 139
_journal_page_last 144
_journal_volume 547
_journal_year 1999
_chemical_formula_sum 'Na2 O6 Sn Te'
_chemical_name_systematic 'Na2 (Sn Te O6)'
_space_group_IT_number 14
_symmetry_space_group_name_Hall '-P 2yn'
_symmetry_space_group_name_H-M 'P 1 21/n 1'
_cell_angle_alpha 90
_cell_angle_beta 90.034
_cell_angle_gamma 90
_cell_formula_units_Z 2
_cell_length_a 5.40361
_cell_length_b 5.46152
_cell_length_c 7.69288
_cell_volume 227.032
_citation_journal_id_ASTM MRSPDH
_cod_data_source_file Park_MRSPDH_1999_546.cif
_cod_data_source_block Na2O6Sn1Te1
_cod_original_cell_volume 227.0317
_cod_original_sg_symbol_Hall '-P 2ybc (x-z,y,z)'
_cod_original_formula_sum 'Na2 O6 Sn1 Te1'
_cod_database_code 1521728

loop_
_symmetry_equiv_pos_as_xyz
x,y,z
-x+1/2,y+1/2,-z+1/2
-x,-y,-z
x-1/2,-y-1/2,z-1/2

loop_
_atom_site_label
_atom_site_type_symbol
_atom_site_fract_x
_atom_site_fract_y
_atom_site_fract_z
_atom_site_occupancy
_atom_site_U_iso_or_equiv
Sn1 Sn+4 0.5 0 0 1 0.0
O2 O-2 0.1931 0.2129 -0.0481 1 0.0
O1 O-2 0.0852 0.476 0.2417 1 0.0
Te1 Te+6 0 0.5 0 1 0.0
O3 O-2 0.2858 0.7012 -0.0393 1 0.0
Na1 Na+1 -0.0085 0.0328 0.25 1 0.0
